data_2242771
loop_
_publ_author_name
'Lakshmithendral, K.'
'Archana, K.'
'Saravanan, K.'
'Kabilan, S.'
'Selvanayagam, S.'

_publ_section_title
;
 Crystal structures of
 3-methoxy-4-{[5-(4-methoxyphenyl)-1,3,4-oxadiazol-2-yl]methoxy}benzonitrile
 and
 <i>N</i>-(4-{[5-(4-chlorophenyl)-1,3,4-oxadiazol-2-yl]methoxy}phenyl)acetamide
;
_journal_coeditor_code ZQ2243
_journal_issue 12
_journal_name_full 'Acta Crystallographica Section E'
_journal_page_first 1919
_journal_page_last 1922
_journal_paper_doi 10.1107/S2056989018016754
_journal_volume 74
_journal_year 2018
_chemical_formula_iupac 'C17 H14 Cl N3 O3'
_chemical_formula_moiety 'C17 H14 Cl N3 O3'
_chemical_formula_sum 'C17 H14 Cl N3 O3'
_chemical_formula_weight 343.76
_chemical_name_systematic
;
<i>N</i>-(4-{[5-(4-Chlorophenyl)-1,3,4-oxadiazol-2-yl]methoxy}phenyl)acetamide
;
_space_group_crystal_system monoclinic
_space_group_IT_number 15
_space_group_name_Hall '-C 2yc'
_space_group_name_H-M_alt 'C 1 2/c 1'
_symmetry_space_group_name_Hall '-C 2yc'
_symmetry_space_group_name_H-M 'C 1 2/c 1'
_atom_sites_solution_hydrogens geom
_audit_creation_method SHELXL-2018/3
_cell_angle_alpha 90
_cell_angle_beta 91.016(11)
_cell_angle_gamma 90
_cell_formula_units_Z 8
_cell_length_a 42.240(10)
_cell_length_b 10.233(3)
_cell_length_c 7.496(2)
_cell_measurement_reflns_used 5528
_cell_measurement_temperature 298(2)
_cell_measurement_theta_max 27.2
_cell_measurement_theta_min 3.3
_cell_volume 3239.6(15)
_computing_cell_refinement
;
SAINT (Bruker, 2002)
;
_computing_data_collection
;
SMART (Bruker, 2002)
;
_computing_data_reduction
;
SAINT (Bruker, 2002)
;
_computing_molecular_graphics
;
ORTEP-3 for Windows (Farrugia, 2012) and PLATON (Spek, 2009)
;
_computing_publication_material
;
SHELXL2018 (Sheldrick, 2015) and PLATON (Spek, 2009)
;
_computing_structure_refinement
;
SHELXL2018 (Sheldrick, 2015)
;
_computing_structure_solution
;
SHELXS97 (Sheldrick, 2008)
;
_diffrn_ambient_temperature 298(2)
_diffrn_measured_fraction_theta_full 0.990
_diffrn_measured_fraction_theta_max 0.982
_diffrn_measurement_device_type 'Bruker SMART APEX CCD area-detector'
_diffrn_measurement_method '\w and \f scans'
_diffrn_radiation_source 'fine-focus sealed tube'
_diffrn_radiation_type MoK\a
_diffrn_radiation_wavelength 0.71073
_diffrn_reflns_av_R_equivalents 0.1167
_diffrn_reflns_av_unetI/netI 0.0923
_diffrn_reflns_limit_h_max 54
_diffrn_reflns_limit_h_min -52
_diffrn_reflns_limit_k_max 12
_diffrn_reflns_limit_k_min -13
_diffrn_reflns_limit_l_max 9
_diffrn_reflns_limit_l_min -6
_diffrn_reflns_number 8758
_diffrn_reflns_theta_full 25.242
_diffrn_reflns_theta_max 27.470
_diffrn_reflns_theta_min 3.127
_exptl_absorpt_coefficient_mu 0.256
_exptl_absorpt_correction_type none
_exptl_crystal_colour Colourless
_exptl_crystal_density_diffrn 1.410
_exptl_crystal_density_method 'not measured'
_exptl_crystal_description Block
_exptl_crystal_F_000 1424
_exptl_crystal_size_max 0.22
_exptl_crystal_size_mid 0.20
_exptl_crystal_size_min 0.18
_refine_diff_density_max 0.250
_refine_diff_density_min -0.358
_refine_ls_extinction_method none
_refine_ls_goodness_of_fit_ref 1.052
_refine_ls_hydrogen_treatment constr
_refine_ls_matrix_type full
_refine_ls_number_parameters 218
_refine_ls_number_reflns 3650
_refine_ls_number_restraints 0
_refine_ls_restrained_S_all 1.052
_refine_ls_R_factor_all 0.0828
_refine_ls_R_factor_gt 0.0632
_refine_ls_shift/su_max 0.002
_refine_ls_shift/su_mean 0.000
_refine_ls_structure_factor_coef Fsqd
_refine_ls_weighting_details 'w=1/[\s^2^(Fo^2^)+(0.0635P)^2^+1.9656P] where P=(Fo^2^+2Fc^2^)/3'
_refine_ls_weighting_scheme calc
_refine_ls_wR_factor_gt 0.1637
_refine_ls_wR_factor_ref 0.1820
_reflns_number_gt 2733
_reflns_number_total 3650
_reflns_threshold_expression 'I > 2\s(I)'
_cod_data_source_file zq2243sup1.cif
_cod_data_source_block II
_cod_database_code 2242771
_shelx_space_group_comment
;
The symmetry employed for this shelxl refinement is uniquely defined
by the following loop, which should always be used as a source of
symmetry information in preference to the above space-group names.
They are only intended as comments.
;

loop_
_space_group_symop_operation_xyz
'x, y, z'
'-x, y, -z+1/2'
'x+1/2, y+1/2, z'
'-x+1/2, y+1/2, -z+1/2'
'-x, -y, -z'
'x, -y, z-1/2'
'-x+1/2, -y+1/2, -z'
'x+1/2, -y+1/2, z-1/2'

loop_
_atom_site_type_symbol
_atom_site_label
_atom_site_fract_x
_atom_site_fract_y
_atom_site_fract_z
_atom_site_U_iso_or_equiv
_atom_site_adp_type
_atom_site_calc_flag
_atom_site_occupancy
Cl Cl1 1.01226(2) 0.28663(15) -0.00562(17) 0.1223(5) Uani d 1
O O1 0.85574(3) 0.18095(14) 0.0915(2) 0.0407(4) Uani d 1
O O2 0.77454(3) 0.07687(14) 0.0967(2) 0.0425(4) Uani d 1
O O3 0.62394(4) 0.0180(2) 0.2485(3) 0.0729(6) Uani d 1
N N1 0.86735(5) -0.00435(19) -0.0435(3) 0.0519(5) Uani d 1
N N2 0.83462(4) -0.00355(19) -0.0042(3) 0.0487(5) Uani d 1
N N3 0.65271(4) 0.19545(18) 0.3324(3) 0.0446(4) Uani d 1
H H3 0.651157 0.270429 0.383345 0.053 Uiso calc 1
C C1 0.91898(6) 0.2770(3) 0.0713(4) 0.0552(6) Uani d 1
H H1 0.903405 0.332106 0.114707 0.066 Uiso calc 1
C C2 0.95026(7) 0.3187(3) 0.0652(4) 0.0723(8) Uani d 1
H H2 0.955862 0.401652 0.105345 0.087 Uiso calc 1
C C3 0.97283(6) 0.2357(4) -0.0008(4) 0.0742(9) Uani d 1
C C4 0.96543(6) 0.1127(4) -0.0627(4) 0.0737(8) Uani d 1
H H4 0.981049 0.058641 -0.108061 0.088 Uiso calc 1
C C5 0.93441(6) 0.0710(3) -0.0564(4) 0.0623(7) Uani d 1
H H5 0.929027 -0.011804 -0.097927 0.075 Uiso calc 1
C C6 0.91116(5) 0.1521(2) 0.0118(3) 0.0462(5) Uani d 1
C C7 0.87852(5) 0.1050(2) 0.0164(3) 0.0417(5) Uani d 1
C C8 0.82940(5) 0.1064(2) 0.0735(3) 0.0392(5) Uani d 1
C C9 0.79968(5) 0.1607(2) 0.1473(3) 0.0395(5) Uani d 1
H H9A 0.801380 0.166062 0.276309 0.047 Uiso calc 1
H H9B 0.795908 0.247872 0.100672 0.047 Uiso calc 1
C C10 0.74482(5) 0.11247(18) 0.1555(3) 0.0345(4) Uani d 1
C C11 0.72024(5) 0.02966(19) 0.1083(3) 0.0376(4) Uani d 1
H H11 0.724354 -0.043669 0.039235 0.045 Uiso calc 1
C C12 0.68942(5) 0.05388(19) 0.1623(3) 0.0393(5) Uani d 1
H H12 0.673114 -0.002716 0.129254 0.047 Uiso calc 1
C C13 0.68317(5) 0.16400(19) 0.2665(3) 0.0356(4) Uani d 1
C C14 0.70774(5) 0.24918(19) 0.3082(3) 0.0377(4) Uani d 1
H H14 0.703636 0.324139 0.374048 0.045 Uiso calc 1
C C15 0.73839(5) 0.22421(19) 0.2532(3) 0.0376(4) Uani d 1
H H15 0.754604 0.282438 0.281810 0.045 Uiso calc 1
C C16 0.62573(5) 0.1230(2) 0.3258(3) 0.0481(5) Uani d 1
C C17 0.59772(6) 0.1809(3) 0.4218(4) 0.0633(7) Uani d 1
H H17A 0.579119 0.174637 0.346840 0.095 Uiso calc 1
H H17B 0.601896 0.271026 0.448890 0.095 Uiso calc 1
H H17C 0.594398 0.133676 0.530577 0.095 Uiso calc 1

loop_
_atom_site_aniso_label
_atom_site_aniso_U_11
_atom_site_aniso_U_22
_atom_site_aniso_U_33
_atom_site_aniso_U_12
_atom_site_aniso_U_13
_atom_site_aniso_U_23
Cl1 0.0409(4) 0.1918(13) 0.1346(10) -0.0285(6) 0.0098(5) -0.0347(9)
O1 0.0337(7) 0.0388(7) 0.0495(9) 0.0005(6) 0.0009(6) 0.0002(6)
O2 0.0347(7) 0.0388(7) 0.0541(9) -0.0004(6) 0.0022(6) -0.0049(6)
O3 0.0530(10) 0.0679(12) 0.0983(15) -0.0194(10) 0.0142(10) -0.0212(11)
N1 0.0459(10) 0.0484(11) 0.0618(12) 0.0004(9) 0.0093(9) -0.0053(9)
N2 0.0445(10) 0.0434(10) 0.0583(12) -0.0042(8) 0.0070(8) -0.0058(8)
N3 0.0391(9) 0.0393(9) 0.0554(11) 0.0024(8) 0.0032(8) -0.0038(8)
C1 0.0397(12) 0.0612(15) 0.0648(15) -0.0029(11) 0.0036(11) -0.0073(12)
C2 0.0495(15) 0.085(2) 0.082(2) -0.0147(14) -0.0027(14) -0.0151(17)
C3 0.0378(13) 0.112(3) 0.0733(19) -0.0085(15) 0.0046(12) -0.0051(18)
C4 0.0419(13) 0.097(2) 0.083(2) 0.0130(15) 0.0095(13) -0.0038(17)
C5 0.0491(13) 0.0675(16) 0.0708(17) 0.0051(12) 0.0107(12) -0.0023(13)
C6 0.0377(11) 0.0514(12) 0.0495(12) 0.0033(10) 0.0006(9) 0.0048(10)
C7 0.0389(11) 0.0408(11) 0.0453(11) 0.0062(9) 0.0024(8) 0.0030(9)
C8 0.0394(10) 0.0375(10) 0.0407(10) -0.0029(8) -0.0008(8) 0.0062(8)
C9 0.0372(10) 0.0380(10) 0.0433(11) -0.0016(8) 0.0000(8) 0.0017(8)
C10 0.0357(10) 0.0328(9) 0.0349(9) 0.0008(8) -0.0011(7) 0.0032(7)
C11 0.0414(10) 0.0306(9) 0.0407(10) 0.0013(8) -0.0034(8) -0.0029(8)
C12 0.0356(10) 0.0363(10) 0.0458(11) -0.0044(8) -0.0033(8) -0.0015(8)
C13 0.0344(10) 0.0338(9) 0.0385(10) 0.0017(8) -0.0009(8) 0.0034(8)
C14 0.0430(11) 0.0306(9) 0.0393(10) 0.0014(8) -0.0002(8) -0.0023(8)
C15 0.0376(10) 0.0329(9) 0.0423(11) -0.0061(8) -0.0027(8) -0.0011(8)
C16 0.0398(11) 0.0518(13) 0.0529(13) -0.0011(10) 0.0007(9) 0.0055(10)
C17 0.0422(13) 0.0750(18) 0.0729(17) 0.0050(12) 0.0125(12) 0.0086(14)

loop_
_atom_type_symbol
_atom_type_description
_atom_type_scat_dispersion_real
_atom_type_scat_dispersion_imag
_atom_type_scat_source
C C 0.0033 0.0016 'International Tables Vol C Tables 4.2.6.8 and 6.1.1.4'
H H 0.0000 0.0000 'International Tables Vol C Tables 4.2.6.8 and 6.1.1.4'
N N 0.0061 0.0033 'International Tables Vol C Tables 4.2.6.8 and 6.1.1.4'
O O 0.0106 0.0060 'International Tables Vol C Tables 4.2.6.8 and 6.1.1.4'
Cl Cl 0.1484 0.1585 'International Tables Vol C Tables 4.2.6.8 and 6.1.1.4'

loop_
_geom_angle_atom_site_label_1
_geom_angle_atom_site_label_2
_geom_angle_atom_site_label_3
_geom_angle
C8 O1 C7 102.84(16)
C10 O2 C9 115.84(15)
C7 N1 N2 105.90(18)
C8 N2 N1 105.93(18)
C16 N3 C13 128.78(19)
C16 N3 H3 115.6
C13 N3 H3 115.6
C2 C1 C6 119.5(2)
C2 C1 H1 120.3
C6 C1 H1 120.3
C3 C2 C1 119.2(3)
C3 C2 H2 120.4
C1 C2 H2 120.4
C4 C3 C2 122.1(3)
C4 C3 Cl1 118.5(3)
C2 C3 Cl1 119.4(3)
C3 C4 C5 118.8(3)
C3 C4 H4 120.6
C5 C4 H4 120.6
C4 C5 C6 120.4(3)
C4 C5 H5 119.8
C6 C5 H5 119.8
C5 C6 C1 120.0(2)
C5 C6 C7 119.0(2)
C1 C6 C7 120.9(2)
N1 C7 O1 112.35(19)
N1 C7 C6 128.0(2)
O1 C7 C6 119.63(19)
N2 C8 O1 112.97(18)
N2 C8 C9 130.30(19)
O1 C8 C9 116.72(17)
O2 C9 C8 107.97(17)
O2 C9 H9A 110.1
C8 C9 H9A 110.1
O2 C9 H9B 110.1
C8 C9 H9B 110.1
H9A C9 H9B 108.4
C11 C10 O2 115.99(17)
C11 C10 C15 119.16(19)
O2 C10 C15 124.84(18)
C10 C11 C12 121.27(18)
C10 C11 H11 119.4
C12 C11 H11 119.4
C11 C12 C13 119.49(18)
C11 C12 H12 120.3
C13 C12 H12 120.3
C14 C13 C12 118.97(19)
C14 C13 N3 117.19(18)
C12 C13 N3 123.84(18)
C13 C14 C15 120.99(18)
C13 C14 H14 119.5
C15 C14 H14 119.5
C10 C15 C14 120.03(18)
C10 C15 H15 120.0
C14 C15 H15 120.0
O3 C16 N3 122.8(2)
O3 C16 C17 121.7(2)
N3 C16 C17 115.5(2)
C16 C17 H17A 109.5
C16 C17 H17B 109.5
H17A C17 H17B 109.5
C16 C17 H17C 109.5
H17A C17 H17C 109.5
H17B C17 H17C 109.5

loop_
_geom_bond_atom_site_label_1
_geom_bond_atom_site_label_2
_geom_bond_distance
Cl1 C3 1.746(3)
O1 C8 1.354(2)
O1 C7 1.366(2)
O2 C10 1.386(2)
O2 C9 1.412(2)
O3 C16 1.222(3)
N1 C7 1.292(3)
N1 N2 1.419(3)
N2 C8 1.288(3)
N3 C16 1.359(3)
N3 C13 1.423(3)
N3 H3 0.8600
C1 C2 1.390(4)
C1 C6 1.391(4)
C1 H1 0.9300
C2 C3 1.376(4)
C2 H2 0.9300
C3 C4 1.375(5)
C4 C5 1.380(4)
C4 H4 0.9300
C5 C6 1.390(3)
C5 H5 0.9300
C6 C7 1.461(3)
C8 C9 1.488(3)
C9 H9A 0.9700
C9 H9B 0.9700
C10 C11 1.381(3)
C10 C15 1.387(3)
C11 C12 1.392(3)
C11 H11 0.9300
C12 C13 1.399(3)
C12 H12 0.9300
C13 C14 1.387(3)
C14 C15 1.390(3)
C14 H14 0.9300
C15 H15 0.9300
C16 C17 1.516(3)
C17 H17A 0.9600
C17 H17B 0.9600
C17 H17C 0.9600

loop_
_geom_hbond_atom_site_label_D
_geom_hbond_atom_site_label_H
_geom_hbond_atom_site_label_A
_geom_hbond_site_symmetry_A
_geom_hbond_distance_DH
_geom_hbond_distance_HA
_geom_hbond_distance_DA
_geom_hbond_angle_DHA
_geom_hbond_publ_flag
C1 H1 O1 . 0.93 2.54 2.853(3) 100 yes
N3 H3 N2 4_655 0.86 2.55 3.377(3) 161 yes
C1 H1 O3 4_655 0.93 2.46 3.359(3) 163 yes
C14 H14 N2 4_655 0.93 2.59 3.443(3) 152 yes
C17 H17C O3 6_556 0.96 2.56 3.357(4) 140 yes

loop_
_geom_torsion_atom_site_label_1
_geom_torsion_atom_site_label_2
_geom_torsion_atom_site_label_3
_geom_torsion_atom_site_label_4
_geom_torsion
C7 N1 N2 C8 0.6(3)
C6 C1 C2 C3 0.5(5)
C1 C2 C3 C4 0.6(5)
C1 C2 C3 Cl1 -179.1(2)
C2 C3 C4 C5 -0.7(5)
Cl1 C3 C4 C5 178.9(2)
C3 C4 C5 C6 -0.1(5)
C4 C5 C6 C1 1.1(4)
C4 C5 C6 C7 179.9(2)
C2 C1 C6 C5 -1.3(4)
C2 C1 C6 C7 179.9(2)
N2 N1 C7 O1 -0.8(3)
N2 N1 C7 C6 179.2(2)
C8 O1 C7 N1 0.6(2)
C8 O1 C7 C6 -179.32(18)
C5 C6 C7 N1 -3.4(4)
C1 C6 C7 N1 175.5(2)
C5 C6 C7 O1 176.6(2)
C1 C6 C7 O1 -4.6(3)
N1 N2 C8 O1 -0.3(2)
N1 N2 C8 C9 -178.9(2)
C7 O1 C8 N2 -0.2(2)
C7 O1 C8 C9 178.65(17)
C10 O2 C9 C8 179.63(16)
N2 C8 C9 O2 -8.3(3)
O1 C8 C9 O2 173.06(16)
C9 O2 C10 C11 -179.13(17)
C9 O2 C10 C15 2.1(3)
O2 C10 C11 C12 178.85(18)
C15 C10 C11 C12 -2.3(3)
C10 C11 C12 C13 -0.1(3)
C11 C12 C13 C14 2.3(3)
C11 C12 C13 N3 -178.20(19)
C16 N3 C13 C14 -172.9(2)
C16 N3 C13 C12 7.6(4)
C12 C13 C14 C15 -2.1(3)
N3 C13 C14 C15 178.33(19)
C11 C10 C15 C14 2.5(3)
O2 C10 C15 C14 -178.79(18)
C13 C14 C15 C10 -0.2(3)
C13 N3 C16 O3 -4.4(4)
C13 N3 C16 C17 175.4(2)

_cod_database_fobs_code 2242771
